data_2234354
loop_
_publ_author_name
'Wardell, James L.'
'Tiekink, Edward R. T.'

_publ_section_title
;
 7-Chloro-4-[(7-chloroquinolin-4-yl)sulfanyl]quinoline dihydrate
;
_journal_coeditor_code PK2399
_journal_issue 4
_journal_name_full 'Acta Crystallographica Section E'
_journal_page_first o1117
_journal_paper_doi 10.1107/S1600536812011087
_journal_volume 68
_journal_year 2012
_chemical_formula_iupac 'C18 H10 Cl2 N2 S, 2H2 O'
_chemical_formula_moiety 'C18 H10 Cl2 N2 S, 2(H2 O)'
_chemical_formula_sum 'C18 H14 Cl2 N2 O2 S'
_chemical_formula_weight 393.27
_chemical_name_systematic
;
7-Chloro-4-[(7-chloroquinolin-4-yl)sulfanyl]quinoline dihydrate
;
_space_group_IT_number 14
_symmetry_cell_setting monoclinic
_symmetry_space_group_name_Hall '-P 2yn'
_symmetry_space_group_name_H-M 'P 1 21/n 1'
_atom_sites_solution_hydrogens geom
_atom_sites_solution_primary direct
_atom_sites_solution_secondary difmap
_audit_creation_method SHELXL-97
_cell_angle_alpha 90.00
_cell_angle_beta 97.384(7)
_cell_angle_gamma 90.00
_cell_formula_units_Z 4
_cell_length_a 7.8228(2)
_cell_length_b 11.5596(3)
_cell_length_c 19.2421(13)
_cell_measurement_reflns_used 30445
_cell_measurement_temperature 120(2)
_cell_measurement_theta_max 27.5
_cell_measurement_theta_min 3.2
_cell_volume 1725.60(14)
_computing_cell_refinement
;
<i>CrystalClear-SM Expert</i> (Rigaku, 2011)
;
_computing_data_collection
;
<i>CrystalClear-SM Expert</i> (Rigaku, 2011)
;
_computing_data_reduction
;
<i>CrystalClear-SM Expert</i> (Rigaku, 2011)
;
_computing_molecular_graphics 'ORTEP-3 (Farrugia, 1997) and DIAMOND (Brandenburg, 2006)'
_computing_publication_material 'publCIF (Westrip, 2010)'
_computing_structure_refinement 'SHELXL97 (Sheldrick, 2008)'
_computing_structure_solution 'SHELXS97 (Sheldrick, 2008)'
_diffrn_ambient_temperature 120(2)
_diffrn_detector_area_resol_mean 28.5714
_diffrn_measured_fraction_theta_full 0.999
_diffrn_measured_fraction_theta_max 0.999
_diffrn_measurement_device
;
AFC12 (Right): Kappa 3 circle
;
_diffrn_measurement_device_type
;
Rigaku Saturn724+
;
_diffrn_measurement_method 'profile data from \w-scans'
_diffrn_radiation_monochromator Confocal
_diffrn_radiation_type 'Mo K\a'
_diffrn_radiation_wavelength 0.71073
_diffrn_reflns_av_R_equivalents 0.0285
_diffrn_reflns_av_sigmaI/netI 0.0154
_diffrn_reflns_limit_h_max 10
_diffrn_reflns_limit_h_min -10
_diffrn_reflns_limit_k_max 15
_diffrn_reflns_limit_k_min -15
_diffrn_reflns_limit_l_max 24
_diffrn_reflns_limit_l_min -24
_diffrn_reflns_number 36518
_diffrn_reflns_theta_full 27.48
_diffrn_reflns_theta_max 27.48
_diffrn_reflns_theta_min 3.16
_diffrn_standards_decay_% 0
_exptl_absorpt_coefficient_mu 0.512
_exptl_absorpt_correction_T_max 1.000
_exptl_absorpt_correction_T_min 0.930
_exptl_absorpt_correction_type multi-scan
_exptl_absorpt_process_details '(<i>CrystalClear-SM Expert</i>; Rigaku, 2011)'
_exptl_crystal_colour colourless
_exptl_crystal_density_diffrn 1.514
_exptl_crystal_density_method 'not measured'
_exptl_crystal_description chip
_exptl_crystal_F_000 808
_exptl_crystal_size_max 0.07
_exptl_crystal_size_mid 0.07
_exptl_crystal_size_min 0.03
_refine_diff_density_max 0.460
_refine_diff_density_min -0.185
_refine_ls_extinction_method none
_refine_ls_goodness_of_fit_ref 1.037
_refine_ls_hydrogen_treatment mixed
_refine_ls_matrix_type full
_refine_ls_number_parameters 238
_refine_ls_number_reflns 3943
_refine_ls_number_restraints 6
_refine_ls_restrained_S_all 1.037
_refine_ls_R_factor_all 0.0309
_refine_ls_R_factor_gt 0.0271
_refine_ls_shift/su_max 0.002
_refine_ls_shift/su_mean 0.000
_refine_ls_structure_factor_coef Fsqd
_refine_ls_weighting_details 'calc w=1/[\s^2^(Fo^2^)+(0.0467P)^2^+0.5608P] where P=(Fo^2^+2Fc^2^)/3'
_refine_ls_weighting_scheme calc
_refine_ls_wR_factor_gt 0.0738
_refine_ls_wR_factor_ref 0.0761
_reflns_number_gt 3512
_reflns_number_total 3943
_reflns_threshold_expression I>2\s(I)
_cod_data_source_file pk2399.cif
_cod_data_source_block I
_cod_original_cell_volume 1725.60(13)
_cod_original_sg_symbol_H-M 'P 21/n'
_cod_database_code 2234354
_cod_database_fobs_code 2234354

loop_
_symmetry_equiv_pos_as_xyz
'x, y, z'
'-x+1/2, y+1/2, -z+1/2'
'-x, -y, -z'
'x-1/2, -y-1/2, z-1/2'

loop_
_atom_site_type_symbol
_atom_site_label
_atom_site_fract_x
_atom_site_fract_y
_atom_site_fract_z
_atom_site_U_iso_or_equiv
_atom_site_adp_type
_atom_site_calc_flag
_atom_site_refinement_flags
_atom_site_occupancy
_atom_site_symmetry_multiplicity
Cl Cl1 0.85633(5) 1.32103(3) 0.808816(19) 0.03066(10) Uani d . 1 1
Cl Cl2 -0.32119(4) 0.87710(3) 1.034518(16) 0.02406(9) Uani d . 1 1
S S1 0.06139(4) 1.02020(3) 0.737790(16) 0.01827(9) Uani d . 1 1
N N1 0.52489(13) 1.07717(9) 0.61826(5) 0.0175(2) Uani d . 1 1
N N2 0.23604(14) 0.80256(9) 0.93354(5) 0.0177(2) Uani d . 1 1
C C1 0.39198(17) 1.01334(11) 0.59386(7) 0.0189(2) Uani d . 1 1
H H1 0.3906 0.9805 0.5485 0.023 Uiso calc R 1 1
C C2 0.25041(16) 0.99018(11) 0.63076(7) 0.0185(2) Uani d . 1 1
H H2 0.1584 0.9422 0.6108 0.022 Uiso calc R 1 1
C C3 0.24849(15) 1.03816(11) 0.69563(6) 0.0162(2) Uani d . 1 1
C C4 0.38920(15) 1.10900(10) 0.72461(6) 0.0153(2) Uani d . 1 1
C C5 0.40017(16) 1.16405(11) 0.79070(6) 0.0182(2) Uani d . 1 1
H H5 0.3077 1.1563 0.8179 0.022 Uiso calc R 1 1
C C6 0.54164(17) 1.22826(11) 0.81616(7) 0.0202(3) Uani d . 1 1
H H6 0.5484 1.2640 0.8609 0.024 Uiso calc R 1 1
C C7 0.67699(16) 1.24043(11) 0.77498(7) 0.0200(3) Uani d . 1 1
C C8 0.67128(16) 1.19187(11) 0.71010(7) 0.0185(2) Uani d . 1 1
H H8 0.7634 1.2031 0.6831 0.022 Uiso calc R 1 1
C C9 0.52619(16) 1.12451(10) 0.68348(6) 0.0156(2) Uani d . 1 1
C C10 0.13671(15) 0.93878(10) 0.81318(6) 0.0157(2) Uani d . 1 1
C C11 0.29263(16) 0.88236(11) 0.82280(6) 0.0175(2) Uani d . 1 1
H H11 0.3700 0.8880 0.7887 0.021 Uiso calc R 1 1
C C12 0.33593(16) 0.81603(11) 0.88393(7) 0.0180(2) Uani d . 1 1
H H12 0.4448 0.7784 0.8898 0.022 Uiso calc R 1 1
C C13 0.07979(15) 0.85759(10) 0.92474(6) 0.0158(2) Uani d . 1 1
C C14 -0.02935(16) 0.84226(11) 0.97723(6) 0.0181(2) Uani d . 1 1
H H14 0.0063 0.7951 1.0169 0.022 Uiso calc R 1 1
C C15 -0.18652(16) 0.89577(11) 0.97044(6) 0.0186(2) Uani d . 1 1
C C16 -0.24385(16) 0.96705(11) 0.91269(7) 0.0197(3) Uani d . 1 1
H H16 -0.3530 1.0041 0.9095 0.024 Uiso calc R 1 1
C C17 -0.14015(16) 0.98214(11) 0.86128(7) 0.0187(2) Uani d . 1 1
H H17 -0.1785 1.0297 0.8221 0.022 Uiso calc R 1 1
C C18 0.02362(15) 0.92796(10) 0.86552(6) 0.0158(2) Uani d . 1 1
O O1W 0.84280(13) 1.08318(9) 0.56043(6) 0.0273(2) Uani d D 1 1
H H1W 0.7463(16) 1.0890(16) 0.5755(10) 0.041 Uiso d D 1 1
H H2W 0.862(2) 1.0129(9) 0.5534(10) 0.041 Uiso d D 1 1
O O2W 0.41907(12) 0.64316(8) 1.02803(5) 0.02027(19) Uani d D 1 1
H H3W 0.3515(19) 0.6916(13) 1.0055(8) 0.030 Uiso d D 1 1
H H4W 0.5009(17) 0.6346(15) 1.0038(8) 0.030 Uiso d D 1 1

loop_
_atom_site_aniso_label
_atom_site_aniso_U_11
_atom_site_aniso_U_22
_atom_site_aniso_U_33
_atom_site_aniso_U_12
_atom_site_aniso_U_13
_atom_site_aniso_U_23
Cl1 0.02726(18) 0.02886(19) 0.0343(2) -0.01172(13) -0.00194(14) -0.00641(14)
Cl2 0.02222(16) 0.03008(18) 0.02149(16) -0.00523(12) 0.00896(12) -0.00083(12)
S1 0.01414(15) 0.02233(16) 0.01838(16) 0.00074(11) 0.00224(11) 0.00574(11)
N1 0.0181(5) 0.0184(5) 0.0162(5) 0.0031(4) 0.0028(4) 0.0020(4)
N2 0.0176(5) 0.0164(5) 0.0184(5) -0.0002(4) -0.0002(4) 0.0014(4)
C1 0.0206(6) 0.0213(6) 0.0146(5) 0.0025(5) 0.0017(4) -0.0001(5)
C2 0.0175(6) 0.0192(6) 0.0179(6) -0.0017(5) -0.0014(5) 0.0005(5)
C3 0.0156(5) 0.0166(6) 0.0166(6) 0.0013(4) 0.0024(4) 0.0042(4)
C4 0.0164(5) 0.0134(5) 0.0159(5) 0.0015(4) 0.0017(4) 0.0028(4)
C5 0.0215(6) 0.0171(6) 0.0163(6) 0.0009(5) 0.0034(5) 0.0012(5)
C6 0.0262(6) 0.0163(6) 0.0176(6) 0.0006(5) 0.0008(5) -0.0004(5)
C7 0.0189(6) 0.0151(6) 0.0244(6) -0.0022(5) -0.0028(5) 0.0009(5)
C8 0.0172(6) 0.0165(6) 0.0219(6) 0.0005(5) 0.0026(5) 0.0038(5)
C9 0.0171(5) 0.0141(5) 0.0154(5) 0.0025(4) 0.0014(4) 0.0029(4)
C10 0.0168(5) 0.0136(5) 0.0163(5) -0.0020(4) 0.0002(4) 0.0003(4)
C11 0.0162(6) 0.0187(6) 0.0180(6) -0.0006(5) 0.0033(4) 0.0000(5)
C12 0.0157(6) 0.0169(6) 0.0209(6) 0.0009(4) 0.0007(4) 0.0002(5)
C13 0.0165(6) 0.0139(5) 0.0166(6) -0.0027(4) 0.0007(4) -0.0018(4)
C14 0.0210(6) 0.0163(6) 0.0165(6) -0.0040(5) 0.0011(5) 0.0001(4)
C15 0.0195(6) 0.0196(6) 0.0177(6) -0.0060(5) 0.0056(5) -0.0033(5)
C16 0.0165(6) 0.0198(6) 0.0228(6) 0.0000(5) 0.0027(5) -0.0020(5)
C17 0.0177(6) 0.0180(6) 0.0201(6) 0.0003(5) 0.0019(5) 0.0017(5)
C18 0.0159(5) 0.0146(6) 0.0166(6) -0.0021(4) 0.0012(4) -0.0016(4)
O1W 0.0249(5) 0.0254(5) 0.0344(6) -0.0013(4) 0.0139(4) -0.0043(4)
O2W 0.0209(5) 0.0223(5) 0.0178(4) 0.0023(4) 0.0029(3) 0.0030(4)

loop_
_atom_type_symbol
_atom_type_description
_atom_type_scat_dispersion_real
_atom_type_scat_dispersion_imag
_atom_type_scat_source
C C 0.0033 0.0016 'International Tables Vol C Tables 4.2.6.8 and 6.1.1.4'
H H 0.0000 0.0000 'International Tables Vol C Tables 4.2.6.8 and 6.1.1.4'
Cl Cl 0.1484 0.1585 'International Tables Vol C Tables 4.2.6.8 and 6.1.1.4'
N N 0.0061 0.0033 'International Tables Vol C Tables 4.2.6.8 and 6.1.1.4'
O O 0.0106 0.0060 'International Tables Vol C Tables 4.2.6.8 and 6.1.1.4'
S S 0.1246 0.1234 'International Tables Vol C Tables 4.2.6.8 and 6.1.1.4'

loop_
_geom_angle_atom_site_label_1
_geom_angle_atom_site_label_2
_geom_angle_atom_site_label_3
_geom_angle
C10 S1 C3 103.31(6)
C1 N1 C9 117.74(11)
C12 N2 C13 117.29(10)
N1 C1 C2 124.20(12)
N1 C1 H1 117.9
C2 C1 H1 117.9
C3 C2 C1 118.82(12)
C3 C2 H2 120.6
C1 C2 H2 120.6
C2 C3 C4 119.41(11)
C2 C3 S1 118.44(10)
C4 C3 S1 121.92(9)
C5 C4 C9 118.70(11)
C5 C4 C3 124.34(11)
C9 C4 C3 116.96(11)
C6 C5 C4 121.20(12)
C6 C5 H5 119.4
C4 C5 H5 119.4
C5 C6 C7 118.95(12)
C5 C6 H6 120.5
C7 C6 H6 120.5
C8 C7 C6 122.35(12)
C8 C7 Cl1 119.53(10)
C6 C7 Cl1 118.12(10)
C7 C8 C9 119.17(11)
C7 C8 H8 120.4
C9 C8 H8 120.4
N1 C9 C8 117.56(11)
N1 C9 C4 122.86(11)
C8 C9 C4 119.59(11)
C11 C10 C18 118.85(11)
C11 C10 S1 124.08(10)
C18 C10 S1 117.02(9)
C10 C11 C12 119.00(11)
C10 C11 H11 120.5
C12 C11 H11 120.5
N2 C12 C11 124.59(11)
N2 C12 H12 117.7
C11 C12 H12 117.7
N2 C13 C14 117.68(11)
N2 C13 C18 122.93(11)
C14 C13 C18 119.39(11)
C15 C14 C13 119.52(11)
C15 C14 H14 120.2
C13 C14 H14 120.2
C14 C15 C16 122.06(11)
C14 C15 Cl2 119.77(10)
C16 C15 Cl2 118.18(10)
C17 C16 C15 119.09(12)
C17 C16 H16 120.5
C15 C16 H16 120.5
C16 C17 C18 121.12(12)
C16 C17 H17 119.4
C18 C17 H17 119.4
C17 C18 C13 118.82(11)
C17 C18 C10 123.85(11)
C13 C18 C10 117.33(11)
H1W O1W H2W 108.5(17)
H3W O2W H4W 105.2(15)

loop_
_geom_bond_atom_site_label_1
_geom_bond_atom_site_label_2
_geom_bond_distance
Cl1 C7 1.7394(13)
Cl2 C15 1.7351(12)
S1 C10 1.7657(12)
S1 C3 1.7745(13)
N1 C1 1.3116(17)
N1 C9 1.3680(16)
N2 C12 1.3183(16)
N2 C13 1.3690(16)
C1 C2 1.4158(18)
C1 H1 0.9500
C2 C3 1.3677(18)
C2 H2 0.9500
C3 C4 1.4267(17)
C4 C5 1.4148(17)
C4 C9 1.4229(17)
C5 C6 1.3697(18)
C5 H5 0.9500
C6 C7 1.4087(19)
C6 H6 0.9500
C7 C8 1.3643(19)
C8 C9 1.4169(17)
C8 H8 0.9500
C10 C11 1.3745(17)
C10 C18 1.4289(17)
C11 C12 1.4084(17)
C11 H11 0.9500
C12 H12 0.9500
C13 C14 1.4150(17)
C13 C18 1.4228(17)
C14 C15 1.3675(18)
C14 H14 0.9500
C15 C16 1.4097(18)
C16 C17 1.3687(18)
C16 H16 0.9500
C17 C18 1.4189(17)
C17 H17 0.9500
O1W H1W 0.846(9)
O1W H2W 0.841(9)
O2W H3W 0.850(9)
O2W H4W 0.844(9)

loop_
_geom_hbond_atom_site_label_D
_geom_hbond_atom_site_label_H
_geom_hbond_atom_site_label_A
_geom_hbond_site_symmetry_A
_geom_hbond_distance_DH
_geom_hbond_distance_HA
_geom_hbond_distance_DA
_geom_hbond_angle_DHA
O1W H1W N1 . 0.845(14) 2.015(14) 2.8530(15) 170.7(17)
O1W H2W O2W 4_675 0.840(11) 1.936(12) 2.7723(14) 173.4(17)
O2W H3W N2 . 0.850(15) 2.014(15) 2.8429(14) 164.8(14)
O2W H4W O1W 2_646 0.845(14) 1.940(15) 2.7683(14) 166.3(16)

loop_
_geom_torsion_atom_site_label_1
_geom_torsion_atom_site_label_2
_geom_torsion_atom_site_label_3
_geom_torsion_atom_site_label_4
_geom_torsion
C9 N1 C1 C2 -0.18(19)
N1 C1 C2 C3 1.1(2)
C1 C2 C3 C4 -0.61(18)
C1 C2 C3 S1 174.00(9)
C10 S1 C3 C2 116.54(10)
C10 S1 C3 C4 -68.99(11)
C2 C3 C4 C5 179.25(12)
S1 C3 C4 C5 4.83(17)
C2 C3 C4 C9 -0.62(17)
S1 C3 C4 C9 -175.03(9)
C9 C4 C5 C6 -2.04(18)
C3 C4 C5 C6 178.10(12)
C4 C5 C6 C7 0.84(19)
C5 C6 C7 C8 0.96(19)
C5 C6 C7 Cl1 -179.30(10)
C6 C7 C8 C9 -1.46(19)
Cl1 C7 C8 C9 178.80(9)
C1 N1 C9 C8 179.02(11)
C1 N1 C9 C4 -1.18(17)
C7 C8 C9 N1 180.00(11)
C7 C8 C9 C4 0.20(18)
C5 C4 C9 N1 -178.29(11)
C3 C4 C9 N1 1.58(17)
C5 C4 C9 C8 1.50(17)
C3 C4 C9 C8 -178.63(11)
C3 S1 C10 C11 -14.13(12)
C3 S1 C10 C18 168.56(9)
C18 C10 C11 C12 -0.14(18)
S1 C10 C11 C12 -177.40(9)
C13 N2 C12 C11 -0.28(18)
C10 C11 C12 N2 0.63(19)
C12 N2 C13 C14 179.10(11)
C12 N2 C13 C18 -0.54(17)
N2 C13 C14 C15 179.97(11)
C18 C13 C14 C15 -0.37(18)
C13 C14 C15 C16 -0.46(19)
C13 C14 C15 Cl2 179.87(9)
C14 C15 C16 C17 0.85(19)
Cl2 C15 C16 C17 -179.47(10)
C15 C16 C17 C18 -0.39(19)
C16 C17 C18 C13 -0.41(18)
C16 C17 C18 C10 179.01(12)
N2 C13 C18 C17 -179.57(11)
C14 C13 C18 C17 0.80(17)
N2 C13 C18 C10 0.97(17)
C14 C13 C18 C10 -178.66(11)
C11 C10 C18 C17 179.98(12)
S1 C10 C18 C17 -2.57(16)
C11 C10 C18 C13 -0.59(17)
S1 C10 C18 C13 176.86(9)

loop_
_cod_related_entry_id
_cod_related_entry_database
_cod_related_entry_code
1 ChemSpider 30657630
